data_4323646
loop_
_publ_author_name
'Robert E. Allan'
'Michael A. Beswick'
'Georgina R. Coggan'
'Paul R. Raithby'
'Andrew E. H. Wheatley'
'Dominic S. Wright'

_publ_section_title
;
 Syntheses and Structures of [Sn{NR}2{Sn(\m-NMe2)}2]: Model Intermediates
 in the Formation of Imido Group 14 Cages and Rings [R =
 2,6-Pri2C6H3(Dipp), 2,4,6-Me3C6H2(Mes)]
;
_journal_name_full 'Inorganic Chemistry'
_journal_page_first 5202
_journal_page_last 5205
_journal_paper_doi 10.1021/ic970336i
_journal_volume 36
_journal_year 1997
_chemical_formula_sum 'C28 H46 N4 Sn3'
_chemical_formula_weight 794.76
_chemical_name_systematic
; 
 ? 
;
_space_group_IT_number 14
_symmetry_cell_setting monoclinic
_symmetry_space_group_name_Hall '-P 2yn'
_symmetry_space_group_name_H-M 'P 1 21/n 1'
_atom_sites_solution_hydrogens geom
_atom_sites_solution_primary direct
_atom_sites_solution_secondary difmap
_audit_creation_method SHELXL
_cell_angle_alpha 90.00
_cell_angle_beta 93.67(4)
_cell_angle_gamma 90.00
_cell_formula_units_Z 4
_cell_length_a 10.582(5)
_cell_length_b 13.997(4)
_cell_length_c 21.647(7)
_cell_measurement_reflns_used 25
_cell_measurement_temperature 150(2)
_cell_volume 3200(2)
_computing_structure_refinement 'SHELXL-93 (Sheldrick, 1993)'
_computing_structure_solution 'SHELXS-86 (Sheldrick, 1990)'
_diffrn_ambient_temperature 150(2)
_diffrn_measurement_device AFC5R
_diffrn_measurement_method 'omega/2theta scans'
_diffrn_radiation_monochromator graphite
_diffrn_radiation_source 'fine-focus sealed tube'
_diffrn_radiation_type MoK\a
_diffrn_radiation_wavelength 0.71069
_diffrn_reflns_av_R_equivalents 0.1163
_diffrn_reflns_av_sigmaI/netI 0.0962
_diffrn_reflns_limit_h_max 12
_diffrn_reflns_limit_h_min 0
_diffrn_reflns_limit_k_max 16
_diffrn_reflns_limit_k_min 0
_diffrn_reflns_limit_l_max 25
_diffrn_reflns_limit_l_min -25
_diffrn_reflns_number 7489
_diffrn_reflns_theta_max 25.00
_diffrn_reflns_theta_min 2.55
_diffrn_standards_decay_% -2%
_diffrn_standards_interval_count 200
_diffrn_standards_number 3
_exptl_absorpt_coefficient_mu 2.345
_exptl_crystal_colour orange
_exptl_crystal_density_diffrn 1.650
_exptl_crystal_F_000 1568
_exptl_crystal_size_max 0.25
_exptl_crystal_size_mid 0.20
_exptl_crystal_size_min 0.10
_refine_diff_density_max 0.959
_refine_diff_density_min -1.204
_refine_diff_density_rms 0.204
_refine_ls_extinction_method none
_refine_ls_goodness_of_fit_all 1.030
_refine_ls_goodness_of_fit_obs 1.025
_refine_ls_matrix_type full
_refine_ls_number_parameters 328
_refine_ls_number_reflns 5599
_refine_ls_number_restraints 0
_refine_ls_restrained_S_all 1.294
_refine_ls_restrained_S_obs 1.025
_refine_ls_R_factor_all 0.0980
_refine_ls_R_factor_obs 0.0418
_refine_ls_shift/esd_max -0.167
_refine_ls_shift/esd_mean 0.005
_refine_ls_structure_factor_coef Fsqd
_refine_ls_weighting_details 'w=1/[\s^2^(Fo^2^)+(0.0366P)^2^+10.4406P] where P=(Fo^2^+2Fc^2^)/3'
_refine_ls_weighting_scheme calc
_refine_ls_wR_factor_all 0.1457
_refine_ls_wR_factor_obs 0.0939
_reflns_number_observed 3813
_reflns_number_total 5642
_reflns_observed_criterion >2sigma(I)
_cod_data_source_file ic970336i_1.cif
_cod_data_source_block dw9608
_cod_depositor_comments
;
The following automatic conversions were performed:

'_refine_ls_weighting_scheme' value 'calc
w=1/[\s^2^(Fo^2^)+(0.0366P)^2^+10.4406P] where P=(Fo^2^+2Fc^2^)/3'
was changed to 'calc'. New tag '_refine_ls_weighting_details' was
created. The value of the new tag was set to
'w=1/[\s^2^(Fo^2^)+(0.0366P)^2^+10.4406P] where P=(Fo^2^+2Fc^2^)/3'.

Automatic conversion script
Id: cif_fix_values 3143 2015-03-26 13:38:13Z robertas 
;
_cod_original_cell_volume 3199.7(20)
_cod_database_code 4323646

loop_
_symmetry_equiv_pos_as_xyz
'x, y, z'
'-x+1/2, y+1/2, -z+1/2'
'-x, -y, -z'
'x-1/2, -y-1/2, z-1/2'

loop_
_atom_site_aniso_label
_atom_site_aniso_U_11
_atom_site_aniso_U_22
_atom_site_aniso_U_33
_atom_site_aniso_U_23
_atom_site_aniso_U_13
_atom_site_aniso_U_12
Sn1 0.0284(3) 0.0172(3) 0.0156(3) -0.0014(2) 0.0046(2) 0.0006(2)
Sn2 0.0262(3) 0.0169(3) 0.0153(3) -0.0007(2) 0.0036(2) 0.0013(2)
Sn3 0.0272(3) 0.0189(3) 0.0129(3) -0.0001(2) 0.0031(2) 0.0025(3)
N1 0.024(4) 0.018(3) 0.008(3) -0.001(3) 0.003(3) 0.005(3)
N2 0.018(4) 0.013(3) 0.019(3) -0.003(3) 0.003(3) 0.000(3)
N3 0.029(4) 0.021(4) 0.019(4) 0.005(3) 0.004(3) 0.011(3)
N4 0.031(4) 0.026(4) 0.007(3) -0.001(3) 0.005(3) -0.009(3)
C1 0.051(6) 0.029(5) 0.019(5) 0.009(4) 0.004(4) 0.022(5)
C2 0.025(5) 0.041(6) 0.023(5) 0.000(4) -0.002(4) 0.012(4)
C3 0.049(6) 0.030(5) 0.027(5) -0.002(4) 0.011(4) -0.011(5)
C4 0.019(5) 0.033(5) 0.029(5) -0.010(4) 0.010(4) -0.008(4)
C5 0.021(4) 0.016(4) 0.008(4) -0.001(3) -0.001(3) -0.002(3)
C6 0.023(4) 0.022(4) 0.014(4) -0.001(3) 0.007(3) 0.002(4)
C7 0.029(5) 0.026(5) 0.013(4) -0.001(3) -0.002(4) -0.003(4)
C8 0.033(5) 0.031(5) 0.015(4) 0.005(4) -0.001(4) -0.013(4)
C9 0.015(4) 0.022(5) 0.026(5) -0.006(3) 0.004(3) -0.005(3)
C10 0.025(4) 0.013(4) 0.010(4) -0.005(3) 0.003(3) -0.004(3)
C11 0.021(5) 0.037(5) 0.015(4) 0.007(4) 0.003(3) 0.003(4)
C12 0.035(6) 0.052(7) 0.060(7) 0.020(6) 0.002(5) 0.027(6)
C13 0.015(5) 0.069(7) 0.037(6) 0.004(5) 0.006(4) -0.004(5)
C14 0.013(4) 0.022(4) 0.033(5) -0.002(4) 0.002(4) -0.002(3)
C15 0.022(5) 0.040(6) 0.036(5) 0.001(4) 0.004(4) 0.006(4)
C16 0.029(5) 0.035(5) 0.039(6) 0.004(4) -0.010(4) -0.003(4)
C17 0.023(4) 0.013(4) 0.011(4) -0.004(3) -0.002(3) 0.004(3)
C18 0.014(4) 0.021(4) 0.013(4) -0.005(3) -0.005(3) -0.001(3)
C19 0.026(5) 0.029(5) 0.015(4) -0.007(3) 0.001(4) -0.001(4)
C20 0.024(5) 0.019(4) 0.023(4) -0.009(3) 0.001(4) 0.004(3)
C21 0.026(5) 0.027(5) 0.017(4) 0.002(3) 0.001(4) 0.000(4)
C22 0.015(4) 0.025(4) 0.011(4) 0.006(3) -0.002(3) -0.001(3)
C23 0.022(5) 0.026(5) 0.029(5) -0.013(4) -0.005(4) 0.002(4)
C24 0.016(5) 0.083(9) 0.059(8) 0.021(7) 0.014(5) 0.009(5)
C25 0.030(6) 0.072(8) 0.042(6) 0.020(6) -0.006(5) 0.015(6)
C26 0.015(4) 0.017(4) 0.027(4) 0.003(3) -0.002(3) -0.002(3)
C27 0.035(6) 0.037(6) 0.038(6) 0.001(4) -0.015(5) -0.009(5)
C28 0.032(6) 0.046(6) 0.045(6) 0.000(5) 0.011(5) -0.004(5)

loop_
_atom_site_label
_atom_site_type_symbol
_atom_site_fract_x
_atom_site_fract_y
_atom_site_fract_z
_atom_site_U_iso_or_equiv
_atom_site_thermal_displace_type
_atom_site_occupancy
_atom_site_calc_flag
_atom_site_refinement_flags
_atom_site_disorder_group
Sn1 Sn 0.37880(6) 0.15244(4) 0.73059(3) 0.02027(15) Uani 1 d . .
Sn2 Sn 0.38415(6) -0.12103(4) 0.71699(2) 0.01937(15) Uani 1 d . .
Sn3 Sn 0.45039(6) 0.06056(4) 0.58905(3) 0.01963(15) Uani 1 d . .
N1 N 0.3575(6) 0.0094(5) 0.7579(3) 0.0165(14) Uani 1 d . .
N2 N 0.4300(6) -0.0747(4) 0.6306(3) 0.0163(14) Uani 1 d . .
N3 N 0.2864(7) 0.1316(5) 0.6348(3) 0.023(2) Uani 1 d . .
N4 N 0.5503(7) 0.1288(5) 0.6745(3) 0.021(2) Uani 1 d . .
C1 C 0.2608(10) 0.2264(6) 0.6071(4) 0.033(2) Uani 1 d . .
H1A H 0.2002(47) 0.2607(19) 0.6314(17) 0.050 Uiso 1 calc R .
H1B H 0.2252(56) 0.2187(6) 0.5645(11) 0.050 Uiso 1 calc R .
H1C H 0.3399(14) 0.2628(18) 0.6071(27) 0.050 Uiso 1 calc R .
C2 C 0.1686(8) 0.0754(7) 0.6295(4) 0.030(2) Uani 1 d . .
H2A H 0.1019(17) 0.1098(21) 0.6497(25) 0.045 Uiso 1 calc R .
H2B H 0.1829(17) 0.0132(18) 0.6495(25) 0.045 Uiso 1 calc R .
H2C H 0.1424(32) 0.0659(37) 0.5856(4) 0.045 Uiso 1 calc R .
C3 C 0.6033(10) 0.2218(7) 0.6563(4) 0.035(2) Uani 1 d . .
H3A H 0.6747(39) 0.2109(7) 0.6305(25) 0.052 Uiso 1 calc R .
H3B H 0.6324(57) 0.2575(21) 0.6934(4) 0.052 Uiso 1 calc R .
H3C H 0.5377(19) 0.2587(20) 0.6328(26) 0.052 Uiso 1 calc R .
C4 C 0.6519(8) 0.0746(6) 0.7081(4) 0.027(2) Uani 1 d . .
H4A H 0.7221(25) 0.0653(37) 0.6813(10) 0.040 Uiso 1 calc R .
H4B H 0.6194(17) 0.0123(18) 0.7203(24) 0.040 Uiso 1 calc R .
H4C H 0.6821(39) 0.1102(21) 0.7452(15) 0.040 Uiso 1 calc R .
C5 C 0.3235(7) -0.0008(5) 0.8206(3) 0.015(2) Uani 1 d . .
C6 C 0.4153(8) -0.0264(6) 0.8686(4) 0.020(2) Uani 1 d . .
C7 C 0.3774(8) -0.0405(6) 0.9294(4) 0.023(2) Uani 1 d . .
H7 H 0.4393(8) -0.0575(6) 0.9612(4) 0.028 Uiso 1 calc R .
C8 C 0.2539(9) -0.0301(6) 0.9436(4) 0.026(2) Uani 1 d . .
H8 H 0.2298(9) -0.0419(6) 0.9844(4) 0.032 Uiso 1 calc R .
C9 C 0.1635(8) -0.0020(6) 0.8970(4) 0.021(2) Uani 1 d . .
H9 H 0.0782(8) 0.0078(6) 0.9068(4) 0.025 Uiso 1 calc R .
C10 C 0.1973(8) 0.0116(5) 0.8369(3) 0.016(2) Uani 1 d . .
C11 C 0.5546(8) -0.0319(6) 0.8577(4) 0.024(2) Uani 1 d . .
H11 H 0.5620(8) -0.0378(6) 0.8121(4) 0.029 Uiso 1 calc R .
C12 C 0.6245(10) -0.1179(8) 0.8885(5) 0.049(3) Uani 1 d . .
H12A H 0.5854(46) -0.1773(8) 0.8728(26) 0.074 Uiso 1 calc R .
H12B H 0.6188(62) -0.1145(30) 0.9335(6) 0.074 Uiso 1 calc R .
H12C H 0.7136(18) -0.1165(31) 0.8788(29) 0.074 Uiso 1 calc R .
C13 C 0.6193(9) 0.0615(8) 0.8784(5) 0.040(3) Uani 1 d . .
H13A H 0.5794(43) 0.1150(9) 0.8554(23) 0.060 Uiso 1 calc R .
H13B H 0.7093(16) 0.0586(21) 0.8703(30) 0.060 Uiso 1 calc R .
H13C H 0.6107(57) 0.0709(26) 0.9228(8) 0.060 Uiso 1 calc R .
C14 C 0.0939(8) 0.0414(6) 0.7874(4) 0.023(2) Uani 1 d . .
H14 H 0.1361(8) 0.0779(6) 0.7548(4) 0.027 Uiso 1 calc R .
C15 C -0.0090(8) 0.1064(7) 0.8121(4) 0.032(2) Uani 1 d . .
H15A H 0.0312(9) 0.1582(26) 0.8366(24) 0.049 Uiso 1 calc R .
H15B H -0.0628(37) 0.0689(12) 0.8381(23) 0.049 Uiso 1 calc R .
H15C H -0.0607(37) 0.1333(35) 0.7772(4) 0.049 Uiso 1 calc R .
C16 C 0.0312(9) -0.0465(7) 0.7564(5) 0.035(2) Uani 1 d . .
H16A H 0.0962(11) -0.0868(24) 0.7393(26) 0.052 Uiso 1 calc R .
H16B H -0.0296(45) -0.0259(7) 0.7230(20) 0.052 Uiso 1 calc R .
H16C H -0.0130(52) -0.0830(26) 0.7871(8) 0.052 Uiso 1 calc R .
C17 C 0.4559(8) -0.1530(5) 0.5897(3) 0.016(2) Uani 1 d . .
C18 C 0.3545(7) -0.2011(6) 0.5564(3) 0.017(2) Uani 1 d . .
C19 C 0.3805(8) -0.2784(6) 0.5183(4) 0.023(2) Uani 1 d . .
H19 H 0.3129(8) -0.3106(6) 0.4961(4) 0.028 Uiso 1 calc R .
C20 C 0.5039(8) -0.3086(6) 0.5129(4) 0.022(2) Uani 1 d . .
H20 H 0.5208(8) -0.3619(6) 0.4875(4) 0.026 Uiso 1 calc R .
C21 C 0.6025(9) -0.2608(6) 0.5444(4) 0.023(2) Uani 1 d . .
H21 H 0.6869(9) -0.2819(6) 0.5403(4) 0.028 Uiso 1 calc R .
C22 C 0.5815(7) -0.1830(6) 0.5818(3) 0.017(2) Uani 1 d . .
C23 C 0.2163(8) -0.1729(6) 0.5609(4) 0.026(2) Uani 1 d . .
H23 H 0.2132(8) -0.1191(6) 0.5912(4) 0.031 Uiso 1 calc R .
C24 C 0.1401(9) -0.2556(9) 0.5849(5) 0.052(3) Uani 1 d . .
H24A H 0.1798(44) -0.2778(38) 0.6244(19) 0.078 Uiso 1 calc R .
H24B H 0.1380(64) -0.3080(24) 0.5548(18) 0.078 Uiso 1 calc R .
H24C H 0.0536(23) -0.2342(18) 0.5908(36) 0.078 Uiso 1 calc R .
C25 C 0.1564(10) -0.1379(9) 0.4983(5) 0.048(3) Uani 1 d . .
H25A H 0.2084(40) -0.0867(37) 0.4824(17) 0.072 Uiso 1 calc R .
H25B H 0.0709(29) -0.1137(50) 0.5038(8) 0.072 Uiso 1 calc R .
H25C H 0.1516(65) -0.1911(15) 0.4688(11) 0.072 Uiso 1 calc R .
C26 C 0.6930(8) -0.1331(6) 0.6153(4) 0.020(2) Uani 1 d . .
H26 H 0.6644(8) -0.0674(6) 0.6260(4) 0.024 Uiso 1 calc R .
C27 C 0.7333(10) -0.1836(7) 0.6762(4) 0.038(2) Uani 1 d . .
H27A H 0.6598(16) -0.1907(43) 0.7012(14) 0.056 Uiso 1 calc R .
H27B H 0.7984(46) -0.1456(25) 0.6992(15) 0.056 Uiso 1 calc R .
H27C H 0.7676(59) -0.2469(20) 0.6673(5) 0.056 Uiso 1 calc R .
C28 C 0.8072(9) -0.1220(8) 0.5760(5) 0.040(2) Uani 1 d . .
H28A H 0.7797(14) -0.0940(45) 0.5359(13) 0.061 Uiso 1 calc R .
H28B H 0.8452(40) -0.1848(10) 0.5696(27) 0.061 Uiso 1 calc R .
H28C H 0.8699(29) -0.0800(39) 0.5974(15) 0.061 Uiso 1 calc R .

loop_
_atom_type_symbol
_atom_type_description
_atom_type_scat_dispersion_real
_atom_type_scat_dispersion_imag
_atom_type_scat_source
C C 0.0033 0.0016 'International Tables Vol C Tables 4.2.6.8 and 6.1.1.4'
H H 0.0000 0.0000 'International Tables Vol C Tables 4.2.6.8 and 6.1.1.4'
N N 0.0061 0.0033 'International Tables Vol C Tables 4.2.6.8 and 6.1.1.4'
Sn Sn -0.6537 1.4246 'International Tables Vol C Tables 4.2.6.8 and 6.1.1.4'

loop_
_geom_angle_atom_site_label_1
_geom_angle_atom_site_label_2
_geom_angle_atom_site_label_3
_geom_angle
_geom_angle_site_symmetry_1
_geom_angle_site_symmetry_3
_geom_angle_publ_flag
N1 Sn1 N3 95.0(2) . . ?
N1 Sn1 N4 96.6(2) . . ?
N3 Sn1 N4 78.7(2) . . ?
N1 Sn2 N2 99.1(2) . . ?
N2 Sn3 N3 96.0(2) . . ?
N2 Sn3 N4 94.9(2) . . ?
N3 Sn3 N4 78.0(3) . . ?
C5 N1 Sn2 111.7(5) . . ?
C5 N1 Sn1 113.5(5) . . ?
Sn2 N1 Sn1 134.7(3) . . ?
C17 N2 Sn2 112.4(5) . . ?
C17 N2 Sn3 113.0(5) . . ?
Sn2 N2 Sn3 134.6(3) . . ?
C2 N3 C1 108.4(7) . . ?
C2 N3 Sn1 117.1(5) . . ?
C1 N3 Sn1 108.4(5) . . ?
C2 N3 Sn3 113.4(5) . . ?
C1 N3 Sn3 110.0(5) . . ?
Sn1 N3 Sn3 99.1(3) . . ?
C4 N4 C3 107.9(7) . . ?
C4 N4 Sn1 113.2(5) . . ?
C3 N4 Sn1 110.0(5) . . ?
C4 N4 Sn3 118.2(5) . . ?
C3 N4 Sn3 108.4(5) . . ?
Sn1 N4 Sn3 98.6(3) . . ?
C10 C5 C6 117.3(7) . . ?
C10 C5 N1 121.5(7) . . ?
C6 C5 N1 121.1(7) . . ?
C7 C6 C5 119.6(8) . . ?
C7 C6 C11 118.4(7) . . ?
C5 C6 C11 121.8(7) . . ?
C8 C7 C6 121.7(8) . . ?
C7 C8 C9 119.1(8) . . ?
C10 C9 C8 120.6(8) . . ?
C9 C10 C5 121.6(7) . . ?
C9 C10 C14 118.5(7) . . ?
C5 C10 C14 120.0(7) . . ?
C6 C11 C13 109.5(7) . . ?
C6 C11 C12 114.8(8) . . ?
C13 C11 C12 110.4(8) . . ?
C16 C14 C10 110.9(7) . . ?
C16 C14 C15 109.3(7) . . ?
C10 C14 C15 113.9(7) . . ?
C22 C17 C18 118.8(7) . . ?
C22 C17 N2 121.1(7) . . ?
C18 C17 N2 120.1(7) . . ?
C19 C18 C17 119.7(7) . . ?
C19 C18 C23 117.6(7) . . ?
C17 C18 C23 122.7(7) . . ?
C20 C19 C18 120.5(8) . . ?
C21 C20 C19 119.8(8) . . ?
C20 C21 C22 121.7(8) . . ?
C21 C22 C17 119.5(7) . . ?
C21 C22 C26 119.5(7) . . ?
C17 C22 C26 120.9(7) . . ?
C24 C23 C18 110.9(7) . . ?
C24 C23 C25 110.2(8) . . ?
C18 C23 C25 111.6(8) . . ?
C22 C26 C28 113.6(7) . . ?
C22 C26 C27 111.4(7) . . ?
C28 C26 C27 109.8(8) . . ?

loop_
_geom_bond_atom_site_label_1
_geom_bond_atom_site_label_2
_geom_bond_distance
_geom_bond_site_symmetry_2
_geom_bond_publ_flag
Sn1 N1 2.104(6) . ?
Sn1 N3 2.254(7) . ?
Sn1 N4 2.272(7) . ?
Sn2 N1 2.056(6) . ?
Sn2 N2 2.067(6) . ?
Sn3 N2 2.113(6) . ?
Sn3 N3 2.280(7) . ?
Sn3 N4 2.280(6) . ?
N1 C5 1.433(10) . ?
N2 C17 1.445(9) . ?
N3 C2 1.473(11) . ?
N3 C1 1.474(10) . ?
N4 C4 1.470(11) . ?
N4 C3 1.482(11) . ?
C5 C10 1.414(11) . ?
C5 C6 1.423(11) . ?
C6 C7 1.413(11) . ?
C6 C11 1.509(11) . ?
C7 C8 1.370(13) . ?
C8 C9 1.401(12) . ?
C9 C10 1.384(11) . ?
C10 C14 1.539(11) . ?
C11 C13 1.530(13) . ?
C11 C12 1.541(12) . ?
C14 C16 1.532(12) . ?
C14 C15 1.539(11) . ?
C17 C22 1.414(11) . ?
C17 C18 1.423(10) . ?
C18 C19 1.398(11) . ?
C18 C23 1.524(11) . ?
C19 C20 1.385(12) . ?
C20 C21 1.382(12) . ?
C21 C22 1.383(11) . ?
C22 C26 1.516(11) . ?
C23 C24 1.521(13) . ?
C23 C25 1.539(12) . ?
C26 C28 1.529(12) . ?
C26 C27 1.533(12) . ?
